data_4505498
loop_
_publ_author_name
'Liu, Ming-guan'
'Zhang, Peng-peng'
'Peng, Jun'
'Meng, Hua-xin'
'Wang, Xiang'
'Zhu, Min'
'Wang, Dan-dan'
'Meng, Cui-li'
'Alimaje, Kundawlet'

_publ_section_title
;
 Organic--Inorganic Hybrids Constructed from Mixed-Valence Multinuclear
 Copper Complexes and Templated by Keggin Polyoxometalates
;
_journal_issue 3
_journal_name_full 'Crystal Growth &amp; Design'
_journal_page_first 1273
_journal_paper_doi 10.1021/cg2012809
_journal_volume 12
_journal_year 2012
_chemical_formula_sum 'C36 H33 Cu6 N30 O45 P W12'
_chemical_formula_weight 4224.15
_chemical_name_systematic
; 
 ? 
;
_space_group_IT_number 2
_symmetry_cell_setting triclinic
_symmetry_space_group_name_Hall '-P 1'
_symmetry_space_group_name_H-M 'P -1'
_atom_sites_solution_hydrogens geom
_atom_sites_solution_primary direct
_atom_sites_solution_secondary difmap
_audit_creation_method SHELXL-97
_cell_angle_alpha 99.216(2)
_cell_angle_beta 95.468(2)
_cell_angle_gamma 110.979(3)
_cell_formula_units_Z 1
_cell_length_a 11.3850(4)
_cell_length_b 12.3920(4)
_cell_length_c 15.0540(3)
_cell_measurement_reflns_used 25
_cell_measurement_temperature 293(2)
_cell_measurement_theta_max 15
_cell_measurement_theta_min 7.5
_cell_volume 1930.45(11)
_computing_cell_refinement 'Bruker FRAMBO'
_computing_data_collection 'Bruker FRAMBO'
_computing_data_reduction 'Bruker SHELXTL'
_computing_molecular_graphics 'Bruker SHELXTL'
_computing_publication_material 'Bruker SHELXTL'
_computing_structure_refinement 'SHELXL-97 (Sheldrick, 1997)'
_computing_structure_solution 'SHELXS-97 (Sheldrick, 1990)'
_diffrn_ambient_temperature 293(2)
_diffrn_measured_fraction_theta_full 0.997
_diffrn_measured_fraction_theta_max 0.997
_diffrn_measurement_device_type 'multiwire proportional'
_diffrn_measurement_method 'phi and omega scans'
_diffrn_radiation_monochromator graphite
_diffrn_radiation_source 'fine-focus sealed tube'
_diffrn_radiation_type MoK\a
_diffrn_radiation_wavelength 0.71069
_diffrn_reflns_av_R_equivalents 0.0276
_diffrn_reflns_av_sigmaI/netI 0.0424
_diffrn_reflns_limit_h_max 13
_diffrn_reflns_limit_h_min -10
_diffrn_reflns_limit_k_max 14
_diffrn_reflns_limit_k_min -14
_diffrn_reflns_limit_l_max 17
_diffrn_reflns_limit_l_min -17
_diffrn_reflns_number 12184
_diffrn_reflns_theta_full 25.00
_diffrn_reflns_theta_max 25.00
_diffrn_reflns_theta_min 3.38
_exptl_absorpt_coefficient_mu 19.538
_exptl_absorpt_correction_T_max 0.209
_exptl_absorpt_correction_T_min 0.167
_exptl_absorpt_correction_type multi-scan
_exptl_absorpt_process_details '(SADABS; Bruker, 2000)'
_exptl_crystal_colour blue
_exptl_crystal_density_diffrn 3.626
_exptl_crystal_density_method 'not measured'
_exptl_crystal_description block
_exptl_crystal_F_000 1887.0
_exptl_crystal_size_max 0.24
_exptl_crystal_size_mid 0.08
_exptl_crystal_size_min 0.08
_refine_diff_density_max 3.061
_refine_diff_density_min -3.539
_refine_diff_density_rms 0.271
_refine_ls_extinction_method none
_refine_ls_goodness_of_fit_ref 0.832
_refine_ls_hydrogen_treatment constr
_refine_ls_matrix_type full
_refine_ls_number_parameters 610
_refine_ls_number_reflns 6776
_refine_ls_number_restraints 18
_refine_ls_restrained_S_all 0.840
_refine_ls_R_factor_all 0.0467
_refine_ls_R_factor_gt 0.0363
_refine_ls_shift/su_max 0.000
_refine_ls_shift/su_mean 0.000
_refine_ls_structure_factor_coef Fsqd
_refine_ls_weighting_details 'calc w=1/[\s^2^(Fo^2^)+(0.1000P)^2^+0.0000P] where P=(Fo^2^+2Fc^2^)/3'
_refine_ls_weighting_scheme calc
_refine_ls_wR_factor_gt 0.1087
_refine_ls_wR_factor_ref 0.1131
_reflns_number_gt 5464
_reflns_number_total 6797
_reflns_threshold_expression >2sigma(I)
_cod_data_source_file cg2012809_si_005.cif
_cod_data_source_block pp
_cod_depositor_comments
;
The following automatic conversions were performed:

'_symmetry_cell_setting' value 'Triclinic' changed to 'triclinic'
according to /home/saulius/struct/CIF-dictionaries/cif_core.dic
dictionary named 'cif_core.dic' version 2.4.1 from 2010-06-29.

Automatic conversion script
Id: cif_fix_values 1715 2011-07-08 13:25:40Z adriana 
;
_cod_original_sg_symbol_H-M 'P-1   '
_cod_original_formula_sum 'C36 H33 Cu6 N30 O45 P W12 '
_cod_database_code 4505498

loop_
_symmetry_equiv_pos_as_xyz
'x, y, z'
'-x, -y, -z'

loop_
_atom_site_label
_atom_site_type_symbol
_atom_site_fract_x
_atom_site_fract_y
_atom_site_fract_z
_atom_site_U_iso_or_equiv
_atom_site_adp_type
_atom_site_occupancy
_atom_site_symmetry_multiplicity
_atom_site_calc_flag
_atom_site_refinement_flags
W1 W 0.13561(5) 0.30983(4) 0.01046(3) 0.02968(14) Uani 1 1 d .
W2 W -0.10235(5) -0.10668(4) 0.19586(3) 0.02533(14) Uani 1 1 d .
W3 W -0.17225(5) 0.13672(4) -0.11839(3) 0.02416(14) Uani 1 1 d .
W4 W 0.03541(5) 0.20253(4) 0.20674(3) 0.02934(14) Uani 1 1 d .
W5 W -0.27506(4) 0.03225(4) 0.07885(3) 0.02450(14) Uani 1 1 d .
W6 W 0.31014(5) 0.17219(4) 0.12674(3) 0.02782(14) Uani 1 1 d .
Cu2 Cu 0.58652(13) 0.43661(11) 0.29004(9) 0.0228(3) Uani 1 1 d .
Cu1 Cu 0.61016(13) 0.71941(11) 0.52421(8) 0.0208(3) Uani 1 1 d .
P1 P 0.0000 0.0000 0.0000 0.0126(7) Uani 1 2 d S
OW1 O 0.7275(9) 0.8805(7) 0.6241(6) 0.040(2) Uani 1 1 d .
O2 O 0.2755(12) 0.0261(7) 0.1622(5) 0.058(3) Uani 1 1 d .
O3 O 0.2038(12) 0.2012(13) 0.2085(8) 0.075(4) Uani 1 1 d .
O4 O 0.0796(11) 0.3046(12) 0.1245(8) 0.067(3) Uani 1 1 d U
O5 O -0.1386(10) 0.1583(7) 0.1594(7) 0.060(3) Uani 1 1 d .
O6 O -0.1675(9) -0.2475(9) 0.1030(7) 0.056(3) Uani 1 1 d .
O7 O 0.2773(12) 0.2798(12) 0.0629(7) 0.068(3) Uani 1 1 d U
O8 O -0.0635(14) 0.0178(11) 0.0808(9) 0.016(3) Uani 0.50 1 d P
O9 O 0.0873(14) 0.1243(12) 0.0621(9) 0.019(3) Uani 0.50 1 d P
O10 O 0.3472(11) 0.1036(7) 0.0166(5) 0.056(3) Uani 1 1 d .
O11 O -0.0335(9) 0.2697(9) -0.0469(6) 0.053(3) Uani 1 1 d .
O12 O -0.0596(9) 0.1183(9) -0.1963(8) 0.066(4) Uani 1 1 d .
O13 O -0.2409(10) -0.0696(7) 0.1521(7) 0.055(3) Uani 1 1 d .
O14 O -0.0108(10) 0.0559(7) 0.2446(7) 0.056(3) Uani 1 1 d .
O15 O -0.1497(9) -0.1571(10) 0.2882(6) 0.052(3) Uani 1 1 d .
O16 O -0.2462(12) 0.1263(8) -0.0116(6) 0.064(4) Uani 1 1 d .
O17 O 0.0486(11) 0.2961(8) 0.3036(6) 0.052(3) Uani 1 1 d .
O18 O -0.4041(11) 0.0472(9) 0.1168(8) 0.061(3) Uani 1 1 d .
O19 O -0.2517(12) 0.2019(9) -0.1756(6) 0.059(3) Uani 1 1 d .
O20 O 0.2005(10) 0.4553(7) 0.0136(7) 0.045(2) Uani 1 1 d .
O21 O 0.4594(8) 0.2542(7) 0.1862(5) 0.037(2) Uani 1 1 d .
O22 O -0.0075(13) -0.0919(11) 0.0556(9) 0.015(3) Uani 0.50 1 d P
O1 O 0.1302(13) -0.0035(12) 0.0272(9) 0.018(3) Uani 0.50 1 d P
Cu3 Cu 1.0924(3) 0.7049(3) 0.4854(2) 0.0977(9) Uani 1 1 d .
N1 N 0.2634(11) 0.6710(11) 0.6108(7) 0.043(3) Uani 1 1 d .
N2 N 0.3752(9) 0.4078(7) 0.4125(6) 0.022(2) Uani 1 1 d .
N3 N 0.4366(9) 0.4383(7) 0.3450(6) 0.0202(19) Uani 1 1 d .
N4 N 0.4455(9) 0.7091(8) 0.5665(6) 0.0208(19) Uani 1 1 d .
N5 N 0.8690(10) 0.7591(9) 0.4884(8) 0.040(3) Uani 1 1 d .
N6 N 0.5250(9) 0.5290(7) 0.2064(6) 0.021(2) Uani 1 1 d .
N7 N 0.7240(9) 0.6239(8) 0.3806(6) 0.026(2) Uani 1 1 d .
N8 N 0.3705(9) 0.6572(8) 0.6229(6) 0.024(2) Uani 1 1 d .
N9 N 0.7477(9) 0.7064(8) 0.4566(6) 0.022(2) Uani 1 1 d .
N10 N 0.2652(11) 0.7309(11) 0.5455(8) 0.045(3) Uani 1 1 d .
N11 N 0.3008(11) 0.5288(9) 0.3639(7) 0.035(2) Uani 1 1 d .
N12 N 0.2939(10) 0.4600(9) 0.4247(6) 0.031(2) Uani 1 1 d .
N13 N 0.7493(9) 0.4620(8) 0.2405(6) 0.024(2) Uani 1 1 d .
N14 N 0.5497(10) 0.8135(8) 0.4410(7) 0.032(2) Uani 1 1 d .
N15 N 0.9291(10) 0.7077(9) 0.4307(7) 0.039(3) Uani 1 1 d .
C1 C 0.6145(14) 0.8710(11) 0.3834(8) 0.036(3) Uani 1 1 d .
H1A H 0.6925 0.8664 0.3747 0.044 Uiso 1 1 calc R
C2 C 0.3874(15) 0.8843(11) 0.4049(8) 0.038(3) Uani 1 1 d .
H2A H 0.3073 0.8852 0.4115 0.046 Uiso 1 1 calc R
C3 C 0.3880(14) 0.6342(11) 0.1949(9) 0.039(3) Uani 1 1 d .
H3A H 0.3211 0.6522 0.2150 0.046 Uiso 1 1 calc R
C4 C 0.8707(13) 0.4143(10) 0.1338(8) 0.032(3) Uani 1 1 d .
H4A H 0.8735 0.3628 0.0826 0.038 Uiso 1 1 calc R
C5 C 0.3878(11) 0.5120(9) 0.3138(7) 0.022(2) Uani 1 1 d .
C6 C 0.8561(11) 0.5566(9) 0.2865(8) 0.026(2) Uani 1 1 d .
C7 C 0.5677(15) 0.9378(12) 0.3361(9) 0.043(3) Uani 1 1 d .
H7A H 0.6133 0.9764 0.2947 0.052 Uiso 1 1 calc R
C8 C 0.4321(11) 0.5625(9) 0.2355(7) 0.021(2) Uani 1 1 d .
C9 C 0.4397(15) 0.6787(12) 0.1272(9) 0.045(4) Uani 1 1 d .
H9A H 0.4141 0.7321 0.1020 0.054 Uiso 1 1 calc R
C10 C 0.8387(11) 0.6289(10) 0.3650(7) 0.025(3) Uani 1 1 d .
C11 C 0.5729(12) 0.5678(11) 0.1356(8) 0.033(3) Uani 1 1 d .
H11A H 0.6347 0.5437 0.1130 0.039 Uiso 1 1 calc R
C12 C 0.9786(14) 0.5110(11) 0.1747(9) 0.042(3) Uani 1 1 d .
H12A H 1.0535 0.5291 0.1502 0.050 Uiso 1 1 calc R
C13 C 0.3766(11) 0.7539(10) 0.5206(7) 0.027(3) Uani 1 1 d .
C14 C 0.7592(13) 0.3932(10) 0.1678(8) 0.031(3) Uani 1 1 d .
H14A H 0.6875 0.3275 0.1384 0.037 Uiso 1 1 calc R
C15 C 0.4375(13) 0.8195(11) 0.4509(8) 0.031(3) Uani 1 1 d .
C16 C 0.4584(17) 0.9469(12) 0.3496(9) 0.048(4) Uani 1 1 d .
H16A H 0.4301 0.9964 0.3210 0.057 Uiso 1 1 calc R
C17 C 0.9704(13) 0.5816(11) 0.2558(9) 0.036(3) Uani 1 1 d .
H17A H 1.0425 0.6447 0.2882 0.044 Uiso 1 1 calc R
C18 C 0.5329(13) 0.6435(12) 0.0948(8) 0.037(3) Uani 1 1 d .
H18A H 0.5684 0.6709 0.0457 0.044 Uiso 1 1 calc R
OW2 O 0.9064(17) 1.0319(14) 0.5552(11) 0.114(5) Uani 1 1 d U
O23 O 1.028(2) 0.4905(19) 0.4495(15) 0.060(6) Uani 0.50 1 d P

loop_
_atom_site_aniso_label
_atom_site_aniso_U_11
_atom_site_aniso_U_22
_atom_site_aniso_U_33
_atom_site_aniso_U_23
_atom_site_aniso_U_13
_atom_site_aniso_U_12
W1 0.0285(3) 0.0198(2) 0.0460(3) 0.0141(2) 0.0134(2) 0.0104(2)
W2 0.0304(3) 0.0253(2) 0.0206(2) 0.00831(18) 0.0102(2) 0.0080(2)
W3 0.0240(3) 0.0213(2) 0.0281(2) 0.00515(19) -0.0034(2) 0.01159(19)
W4 0.0382(3) 0.0355(3) 0.0204(2) 0.0030(2) 0.0055(2) 0.0222(2)
W5 0.0192(3) 0.0285(2) 0.0259(2) 0.00136(19) 0.00654(19) 0.0103(2)
W6 0.0160(3) 0.0369(3) 0.0268(2) 0.0107(2) -0.00047(19) 0.0050(2)
Cu2 0.0183(7) 0.0272(7) 0.0271(7) 0.0084(6) 0.0099(6) 0.0108(6)
Cu1 0.0187(7) 0.0236(6) 0.0218(6) 0.0050(5) 0.0067(5) 0.0093(5)
P1 0.0121(19) 0.0140(17) 0.0119(16) 0.0018(14) 0.0030(14) 0.0055(15)
OW1 0.039(6) 0.035(5) 0.036(5) -0.010(4) -0.004(4) 0.012(4)
O2 0.103(9) 0.019(4) 0.021(4) -0.006(3) 0.015(5) -0.008(5)
O3 0.069(8) 0.148(11) 0.083(8) 0.092(8) 0.060(7) 0.090(8)
O4 0.057(6) 0.119(7) 0.071(6) 0.056(6) 0.032(5) 0.065(6)
O5 0.049(7) 0.023(4) 0.084(7) -0.001(5) -0.048(6) 0.004(4)
O6 0.021(5) 0.057(6) 0.068(6) -0.030(5) 0.004(5) 0.009(4)
O7 0.074(7) 0.115(7) 0.066(6) 0.065(5) 0.043(5) 0.066(6)
O8 0.018(8) 0.015(6) 0.017(6) 0.001(5) 0.012(6) 0.005(6)
O9 0.023(8) 0.018(7) 0.013(6) 0.004(6) -0.001(6) 0.004(6)
O10 0.093(9) 0.023(4) 0.025(4) 0.005(4) 0.007(5) -0.009(5)
O11 0.019(5) 0.061(6) 0.056(6) -0.038(5) 0.001(4) 0.009(4)
O12 0.021(5) 0.054(6) 0.086(8) -0.051(6) 0.009(5) -0.002(5)
O13 0.058(7) 0.021(4) 0.067(6) 0.000(4) -0.036(5) 0.009(4)
O14 0.061(7) 0.016(4) 0.070(6) 0.000(4) -0.043(6) 0.005(4)
O15 0.036(6) 0.081(7) 0.043(5) 0.037(5) 0.016(4) 0.016(5)
O16 0.101(9) 0.025(4) 0.029(5) -0.005(4) 0.010(5) -0.014(5)
O17 0.060(7) 0.049(6) 0.041(5) -0.014(4) -0.012(5) 0.029(5)
O18 0.051(7) 0.054(6) 0.104(9) 0.035(6) 0.052(7) 0.032(5)
O19 0.091(9) 0.068(7) 0.037(5) 0.004(5) -0.003(5) 0.060(7)
O20 0.044(6) 0.020(4) 0.066(6) 0.003(4) 0.009(5) 0.007(4)
O21 0.022(5) 0.042(5) 0.032(4) 0.001(4) -0.004(4) -0.001(4)
O22 0.010(7) 0.012(6) 0.016(6) -0.001(5) 0.000(5) -0.002(5)
O1 0.009(7) 0.026(7) 0.018(7) 0.008(6) -0.001(6) 0.006(6)
Cu3 0.0641(17) 0.138(2) 0.0981(19) 0.0347(18) 0.0109(14) 0.0431(17)
N1 0.029(7) 0.069(8) 0.047(6) 0.031(6) 0.019(5) 0.027(6)
N2 0.032(6) 0.019(4) 0.017(4) 0.003(4) 0.009(4) 0.011(4)
N3 0.018(5) 0.019(4) 0.030(5) 0.011(4) 0.010(4) 0.010(4)
N4 0.016(5) 0.024(4) 0.027(4) 0.009(4) 0.010(4) 0.010(4)
N5 0.015(5) 0.039(6) 0.053(7) -0.006(5) 0.006(5) 0.000(5)
N6 0.016(5) 0.017(4) 0.029(5) 0.005(4) 0.003(4) 0.004(4)
N7 0.022(5) 0.033(5) 0.021(4) 0.004(4) 0.009(4) 0.008(4)
N8 0.021(5) 0.031(5) 0.022(4) 0.004(4) 0.006(4) 0.013(4)
N9 0.019(5) 0.024(4) 0.026(5) 0.005(4) 0.009(4) 0.011(4)
N10 0.032(7) 0.079(8) 0.056(7) 0.033(7) 0.024(6) 0.045(6)
N11 0.034(6) 0.039(6) 0.042(6) 0.008(5) 0.013(5) 0.024(5)
N12 0.034(6) 0.043(6) 0.033(5) 0.017(5) 0.011(5) 0.028(5)
N13 0.019(5) 0.029(5) 0.027(5) 0.007(4) 0.010(4) 0.012(4)
N14 0.031(6) 0.030(5) 0.038(5) 0.012(5) 0.003(5) 0.013(5)
N15 0.015(5) 0.040(6) 0.052(6) -0.011(5) 0.005(5) 0.008(5)
C1 0.042(8) 0.037(7) 0.039(7) 0.018(6) 0.021(6) 0.017(6)
C2 0.052(9) 0.034(6) 0.038(7) 0.013(6) 0.008(6) 0.027(6)
C3 0.042(8) 0.031(6) 0.046(7) 0.000(6) 0.015(6) 0.020(6)
C4 0.045(8) 0.031(6) 0.033(6) 0.008(5) 0.019(6) 0.028(6)
C5 0.023(6) 0.028(6) 0.018(5) 0.001(4) 0.001(4) 0.012(5)
C6 0.015(6) 0.023(5) 0.042(6) 0.008(5) 0.006(5) 0.009(5)
C7 0.041(9) 0.052(8) 0.036(7) 0.011(6) 0.005(6) 0.015(7)
C8 0.020(6) 0.024(5) 0.021(5) 0.007(4) 0.008(4) 0.006(5)
C9 0.052(9) 0.047(8) 0.049(8) 0.034(7) 0.007(7) 0.025(7)
C10 0.025(7) 0.027(6) 0.025(5) 0.008(5) 0.012(5) 0.009(5)
C11 0.025(7) 0.042(7) 0.033(6) 0.007(6) 0.008(5) 0.014(6)
C12 0.040(8) 0.043(7) 0.056(8) 0.015(7) 0.022(7) 0.027(7)
C13 0.024(7) 0.032(6) 0.025(6) 0.005(5) 0.001(5) 0.011(5)
C14 0.037(8) 0.020(5) 0.034(6) -0.005(5) 0.014(6) 0.011(5)
C15 0.036(8) 0.038(7) 0.028(6) 0.006(5) 0.013(5) 0.022(6)
C16 0.070(12) 0.044(8) 0.043(8) 0.014(6) 0.012(8) 0.034(8)
C17 0.030(7) 0.032(6) 0.044(7) -0.002(6) 0.014(6) 0.010(6)
C18 0.038(8) 0.053(8) 0.039(7) 0.033(6) 0.020(6) 0.026(6)
OW2 0.108(9) 0.103(8) 0.111(8) 0.032(7) 0.028(7) 0.008(7)
O23 0.050(14) 0.059(13) 0.076(15) -0.002(11) 0.009(12) 0.035(11)

loop_
_atom_type_symbol
_atom_type_description
_atom_type_scat_dispersion_real
_atom_type_scat_dispersion_imag
_atom_type_scat_source
C C 0.0033 0.0016 'International Tables Vol C Tables 4.2.6.8 and 6.1.1.4'
H H 0.0000 0.0000 'International Tables Vol C Tables 4.2.6.8 and 6.1.1.4'
N N 0.0061 0.0033 'International Tables Vol C Tables 4.2.6.8 and 6.1.1.4'
O O 0.0106 0.0060 'International Tables Vol C Tables 4.2.6.8 and 6.1.1.4'
P P 0.1023 0.0942 'International Tables Vol C Tables 4.2.6.8 and 6.1.1.4'
Cu Cu 0.3201 1.2651 'International Tables Vol C Tables 4.2.6.8 and 6.1.1.4'
W W -0.8490 6.8722 'International Tables Vol C Tables 4.2.6.8 and 6.1.1.4'

loop_
_geom_angle_atom_site_label_1
_geom_angle_atom_site_label_2
_geom_angle_atom_site_label_3
_geom_angle
_geom_angle_site_symmetry_1
_geom_angle_site_symmetry_3
O20 W1 O6 101.3(5) . 2
O20 W1 O11 102.1(5) . .
O6 W1 O11 87.3(4) 2 .
O20 W1 O4 102.6(5) . .
O6 W1 O4 156.0(5) 2 .
O11 W1 O4 89.8(5) . .
O20 W1 O7 102.1(5) . .
O6 W1 O7 86.0(5) 2 .
O11 W1 O7 155.7(5) . .
O4 W1 O7 86.9(4) . .
O20 W1 O9 158.8(4) . .
O6 W1 O9 93.2(5) 2 .
O11 W1 O9 93.9(5) . .
O4 W1 O9 63.2(5) . .
O7 W1 O9 63.3(5) . .
O15 W2 O13 101.2(5) . .
O15 W2 O14 102.0(5) . .
O13 W2 O14 88.4(4) . .
O15 W2 O12 103.1(5) . 2
O13 W2 O12 155.7(5) . 2
O14 W2 O12 86.1(5) . 2
O15 W2 O6 102.3(5) . .
O13 W2 O6 88.6(4) . .
O14 W2 O6 155.6(5) . .
O12 W2 O6 86.8(4) 2 .
O15 W2 O22 159.5(5) . .
O13 W2 O22 94.7(5) . .
O14 W2 O22 91.3(5) . .
O12 W2 O22 61.8(5) 2 .
O6 W2 O22 64.8(4) . .
O15 W2 O8 160.1(5) . .
O13 W2 O8 64.4(5) . .
O14 W2 O8 65.6(4) . .
O12 W2 O8 91.8(5) 2 .
O6 W2 O8 91.4(5) . .
O22 W2 O8 40.4(5) . .
O19 W3 O12 102.1(6) . .
O19 W3 O16 102.5(6) . .
O12 W3 O16 155.4(6) . .
O19 W3 O11 101.5(5) . .
O12 W3 O11 87.5(4) . .
O16 W3 O11 86.8(4) . .
O19 W3 O2 101.9(5) . 2
O12 W3 O2 88.3(4) . 2
O16 W3 O2 87.5(4) . 2
O11 W3 O2 156.5(5) . 2
O19 W3 O22 159.0(5) . 2
O12 W3 O22 62.5(5) . 2
O16 W3 O22 93.5(5) . 2
O11 W3 O22 65.5(4) . 2
O2 W3 O22 92.2(5) 2 2
O19 W3 O1 160.4(5) . 2
O12 W3 O1 92.5(6) . 2
O16 W3 O1 63.9(5) . 2
O11 W3 O1 92.1(5) . 2
O2 W3 O1 65.0(4) 2 2
O22 W3 O1 40.6(4) 2 2
O17 W4 O4 102.1(5) . .
O17 W4 O5 100.5(5) . .
O4 W4 O5 89.6(5) . .
O17 W4 O14 101.9(5) . .
O4 W4 O14 155.9(5) . .
O5 W4 O14 87.5(4) . .
O17 W4 O3 103.6(6) . .
O4 W4 O3 85.8(4) . .
O5 W4 O3 155.8(6) . .
O14 W4 O3 87.1(5) . .
O17 W4 O9 159.2(5) . .
O4 W4 O9 63.0(5) . .
O5 W4 O9 94.1(5) . .
O14 W4 O9 93.4(5) . .
O3 W4 O9 62.8(5) . .
O18 W5 O10 103.0(6) . 2
O18 W5 O5 102.2(6) . .
O10 W5 O5 154.7(5) 2 .
O18 W5 O16 103.1(6) . .
O10 W5 O16 88.4(3) 2 .
O5 W5 O16 88.0(4) . .
O18 W5 O13 101.6(5) . .
O10 W5 O13 86.3(4) 2 .
O5 W5 O13 86.6(4) . .
O16 W5 O13 155.3(6) . .
O18 W5 O1 160.3(5) . 2
O10 W5 O1 64.5(5) 2 2
O5 W5 O1 91.7(5) . 2
O16 W5 O1 63.1(5) . 2
O13 W5 O1 93.0(5) . 2
O18 W5 O8 160.0(5) . .
O10 W5 O8 90.2(5) 2 .
O5 W5 O8 65.0(5) . .
O16 W5 O8 92.1(5) . .
O13 W5 O8 63.9(5) . .
O1 W5 O8 39.7(4) 2 .
O21 W6 O7 101.9(5) . .
O21 W6 O2 102.0(5) . .
O7 W6 O2 156.1(5) . .
O21 W6 O3 102.9(5) . .
O7 W6 O3 88.4(4) . .
O2 W6 O3 87.0(5) . .
O21 W6 O10 101.5(5) . .
O7 W6 O10 86.9(5) . .
O2 W6 O10 87.7(4) . .
O3 W6 O10 155.6(6) . .
O21 W6 O9 158.5(5) . .
O7 W6 O9 63.3(5) . .
O2 W6 O9 93.9(5) . .
O3 W6 O9 63.1(5) . .
O10 W6 O9 93.5(5) . .
O21 W6 O1 158.3(5) . .
O7 W6 O1 93.2(5) . .
O2 W6 O1 63.6(4) . .
O3 W6 O1 92.9(6) . .
O10 W6 O1 63.5(4) . .
O9 W6 O1 43.2(5) . .
N3 Cu2 N13 171.2(4) . .
N3 Cu2 N8 92.4(4) . 2_666
N13 Cu2 N8 91.7(4) . 2_666
N3 Cu2 N6 81.7(4) . .
N13 Cu2 N6 94.2(4) . .
N8 Cu2 N6 174.0(4) 2_666 .
N3 Cu2 N7 93.7(3) . .
N13 Cu2 N7 78.2(4) . .
N8 Cu2 N7 94.7(3) 2_666 .
N6 Cu2 N7 86.7(3) . .
N3 Cu2 O21 90.9(3) . .
N13 Cu2 O21 97.0(3) . .
N8 Cu2 O21 88.8(3) 2_666 .
N6 Cu2 O21 90.3(3) . .
N7 Cu2 O21 174.1(3) . .
N9 Cu1 N4 167.1(4) . .
N9 Cu1 N2 88.9(4) . 2_666
N4 Cu1 N2 93.0(4) . 2_666
N9 Cu1 N14 95.7(4) . .
N4 Cu1 N14 79.3(4) . .
N2 Cu1 N14 164.4(4) 2_666 .
N9 Cu1 OW1 97.1(4) . .
N4 Cu1 OW1 95.1(4) . .
N2 Cu1 OW1 102.2(3) 2_666 .
N14 Cu1 OW1 92.1(4) . .
O8 P1 O8 180.0(10) . 2
O8 P1 O22 69.2(7) . .
O8 P1 O22 110.8(7) 2 .
O8 P1 O22 110.8(7) . 2
O8 P1 O22 69.2(7) 2 2
O22 P1 O22 180.0(13) . 2
O8 P1 O1 112.3(7) . .
O8 P1 O1 67.7(7) 2 .
O22 P1 O1 68.5(7) . .
O22 P1 O1 111.5(7) 2 .
O8 P1 O1 67.7(7) . 2
O8 P1 O1 112.3(7) 2 2
O22 P1 O1 111.5(7) . 2
O22 P1 O1 68.5(7) 2 2
O1 P1 O1 180.0(12) . 2
O8 P1 O9 107.0(7) . 2
O8 P1 O9 73.0(7) 2 2
O22 P1 O9 72.6(6) . 2
O22 P1 O9 107.4(6) 2 2
O1 P1 O9 107.5(8) . 2
O1 P1 O9 72.5(8) 2 2
O8 P1 O9 73.0(7) . .
O8 P1 O9 107.0(7) 2 .
O22 P1 O9 107.4(6) . .
O22 P1 O9 72.6(6) 2 .
O1 P1 O9 72.5(8) . .
O1 P1 O9 107.5(8) 2 .
O9 P1 O9 180.0(13) 2 .
W6 O2 W3 139.7(6) . 2
W6 O3 W4 139.8(7) . .
W4 O4 W1 140.5(7) . .
W4 O5 W5 140.4(6) . .
W1 O6 W2 140.3(6) 2 .
W6 O7 W1 139.4(7) . .
P1 O8 O1 56.7(7) . 2
P1 O8 O22 55.5(6) . .
O1 O8 O22 95.0(9) 2 .
P1 O8 W2 125.2(8) . .
O1 O8 W2 135.3(8) 2 .
O22 O8 W2 69.7(6) . .
P1 O8 W5 126.8(8) . .
O1 O8 W5 70.2(7) 2 .
O22 O8 W5 136.6(8) . .
W2 O8 W5 92.1(4) . .
P1 O9 W1 123.2(7) . .
P1 O9 W6 122.6(8) . .
W1 O9 W6 93.4(5) . .
P1 O9 W4 122.6(7) . .
W1 O9 W4 93.2(5) . .
W6 O9 W4 93.7(4) . .
W5 O10 W6 140.2(6) 2 .
W1 O11 W3 139.6(6) . .
W3 O12 W2 141.8(7) . 2
W2 O13 W5 138.8(7) . .
W2 O14 W4 139.5(5) . .
W3 O16 W5 139.6(7) . .
W6 O21 Cu2 143.9(5) . .
P1 O22 O1 56.2(6) . .
P1 O22 O8 55.3(6) . .
O1 O22 O8 94.8(9) . .
P1 O22 W3 125.9(7) . 2
O1 O22 W3 69.8(7) . 2
O8 O22 W3 136.3(8) . 2
P1 O22 W2 125.2(8) . .
O1 O22 W2 136.0(8) . .
O8 O22 W2 69.9(6) . .
W3 O22 W2 92.8(4) 2 .
P1 O1 O8 55.6(7) . 2
P1 O1 O22 55.3(7) . .
O8 O1 O22 93.9(9) 2 .
P1 O1 W3 125.0(7) . 2
O8 O1 W3 135.5(9) 2 2
O22 O1 W3 69.7(6) . 2
P1 O1 W5 125.8(7) . 2
O8 O1 W5 70.2(7) 2 2
O22 O1 W5 135.3(9) . 2
W3 O1 W5 92.5(5) 2 2
P1 O1 W6 121.7(8) . .
O8 O1 W6 128.2(8) 2 .
O22 O1 W6 128.6(8) . .
W3 O1 W6 91.3(4) 2 .
W5 O1 W6 90.9(4) 2 .
N10 Cu3 N15 170.5(5) 1_655 .
N8 N1 N10 108.4(10) . .
N12 N2 N3 111.4(8) . .
N12 N2 Cu1 125.2(7) . 2_666
N3 N2 Cu1 122.8(7) . 2_666
N2 N3 C5 104.3(9) . .
N2 N3 Cu2 142.8(7) . .
C5 N3 Cu2 111.8(7) . .
C13 N4 N8 104.0(9) . .
C13 N4 Cu1 115.8(7) . .
N8 N4 Cu1 139.6(7) . .
N9 N5 N15 106.0(9) . .
C11 N6 C8 117.8(10) . .
C11 N6 Cu2 128.4(8) . .
C8 N6 Cu2 113.4(7) . .
C10 N7 N9 104.5(9) . .
C10 N7 Cu2 102.5(7) . .
N9 N7 Cu2 147.9(7) . .
N1 N8 N4 110.0(9) . .
N1 N8 Cu2 124.6(7) . 2_666
N4 N8 Cu2 125.3(7) . 2_666
N5 N9 N7 112.2(9) . .
N5 N9 Cu1 124.5(8) . .
N7 N9 Cu1 122.0(7) . .
C13 N10 N1 106.1(10) . .
C13 N10 Cu3 135.6(9) . 1_455
N1 N10 Cu3 112.7(9) . 1_455
N12 N11 C5 104.7(10) . .
N2 N12 N11 108.6(9) . .
C14 N13 C6 119.0(10) . .
C14 N13 Cu2 123.8(8) . .
C6 N13 Cu2 117.2(7) . .
C1 N14 C15 118.4(11) . .
C1 N14 Cu1 126.1(10) . .
C15 N14 Cu1 115.4(8) . .
C10 N15 N5 106.7(10) . .
C10 N15 Cu3 129.7(9) . .
N5 N15 Cu3 116.1(8) . .
N14 C1 C7 120.7(13) . .
C16 C2 C15 117.8(14) . .
C9 C3 C8 120.5(13) . .
C14 C4 C12 120.6(11) . .
N3 C5 N11 110.9(9) . .
N3 C5 C8 119.8(10) . .
N11 C5 C8 129.2(11) . .
C17 C6 N13 120.8(11) . .
C17 C6 C10 122.9(10) . .
N13 C6 C10 116.3(10) . .
C16 C7 C1 120.1(13) . .
N6 C8 C3 122.3(10) . .
N6 C8 C5 111.6(9) . .
C3 C8 C5 126.1(11) . .
C3 C9 C18 118.2(12) . .
N15 C10 N7 110.5(10) . .
N15 C10 C6 127.1(11) . .
N7 C10 C6 122.3(10) . .
N6 C11 C18 121.2(12) . .
C4 C12 C17 117.0(12) . .
N10 C13 N4 111.5(10) . .
N10 C13 C15 132.2(11) . .
N4 C13 C15 116.3(11) . .
N13 C14 C4 122.7(11) . .
N14 C15 C2 122.6(11) . .
N14 C15 C13 112.8(10) . .
C2 C15 C13 124.5(12) . .
C7 C16 C2 120.2(14) . .
C6 C17 C12 119.8(12) . .
C11 C18 C9 119.8(11) . .

loop_
_geom_bond_atom_site_label_1
_geom_bond_atom_site_label_2
_geom_bond_distance
_geom_bond_site_symmetry_2
W1 O20 1.677(8) .
W1 O6 1.882(10) 2
W1 O11 1.887(9) .
W1 O4 1.890(11) .
W1 O7 1.909(11) .
W1 O9 2.438(13) .
W2 O15 1.671(8) .
W2 O13 1.884(10) .
W2 O14 1.887(8) .
W2 O12 1.900(11) 2
W2 O6 1.909(9) .
W2 O22 2.465(13) .
W2 O8 2.467(13) .
W3 O19 1.676(9) .
W3 O12 1.866(10) .
W3 O16 1.886(10) .
W3 O11 1.901(8) .
W3 O2 1.901(8) 2
W3 O22 2.450(14) 2
W3 O1 2.451(13) 2
W4 O17 1.669(9) .
W4 O4 1.884(10) .
W4 O5 1.887(10) .
W4 O14 1.899(8) .
W4 O3 1.920(11) .
W4 O9 2.451(14) .
W5 O18 1.686(10) .
W5 O10 1.893(8) 2
W5 O5 1.903(8) .
W5 O16 1.907(9) .
W5 O13 1.918(9) .
W5 O1 2.477(15) 2
W5 O8 2.476(15) .
W6 O21 1.704(8) .
W6 O7 1.882(10) .
W6 O2 1.886(9) .
W6 O3 1.888(10) .
W6 O10 1.894(10) .
W6 O9 2.450(15) .
W6 O1 2.522(13) .
Cu2 N3 1.972(9) .
Cu2 N13 2.003(9) .
Cu2 N8 2.020(9) 2_666
Cu2 N6 2.062(9) .
Cu2 N7 2.382(9) .
Cu2 O21 2.396(8) .
Cu1 N9 1.987(9) .
Cu1 N4 2.005(9) .
Cu1 N2 2.015(9) 2_666
Cu1 N14 2.068(9) .
Cu1 OW1 2.186(8) .
P1 O8 1.498(13) .
P1 O8 1.498(13) 2
P1 O22 1.501(13) .
P1 O22 1.501(13) 2
P1 O1 1.517(14) .
P1 O1 1.517(14) 2
P1 O9 1.581(13) 2
P1 O9 1.581(13) .
O2 W3 1.901(8) 2
O6 W1 1.882(10) 2
O8 O1 1.680(18) 2
O8 O22 1.70(2) .
O10 W5 1.893(8) 2
O12 W2 1.900(11) 2
O22 O1 1.699(18) .
O22 W3 2.450(14) 2
O1 O8 1.680(18) 2
O1 W3 2.451(13) 2
O1 W5 2.477(15) 2
Cu3 N10 1.977(11) 1_655
Cu3 N15 1.976(11) .
N1 N8 1.290(14) .
N1 N10 1.321(15) .
N2 N12 1.317(14) .
N2 N3 1.316(12) .
N2 Cu1 2.015(9) 2_666
N3 C5 1.347(14) .
N4 C13 1.315(15) .
N4 N8 1.335(12) .
N5 N9 1.300(14) .
N5 N15 1.369(15) .
N6 C11 1.323(15) .
N6 C8 1.352(15) .
N7 C10 1.330(15) .
N7 N9 1.340(12) .
N8 Cu2 2.020(9) 2_666
N10 C13 1.303(16) .
N10 Cu3 1.977(11) 1_455
N11 N12 1.337(14) .
N11 C5 1.354(16) .
N13 C14 1.315(14) .
N13 C6 1.376(14) .
N14 C1 1.322(15) .
N14 C15 1.327(16) .
N15 C10 1.330(15) .
C1 C7 1.382(19) .
C2 C16 1.356(19) .
C2 C15 1.371(17) .
C3 C9 1.324(19) .
C3 C8 1.360(17) .
C4 C14 1.368(18) .
C4 C12 1.374(19) .
C5 C8 1.469(14) .
C6 C17 1.369(17) .
C6 C10 1.439(16) .
C7 C16 1.32(2) .
C9 C18 1.38(2) .
C11 C18 1.379(17) .
C12 C17 1.416(18) .
C13 C15 1.500(16) .
O23 O23 1.71(4) 2_766
